data_4087332
loop_
_publ_author_name
'Chambrier, Isabelle'
'Ro\,sca, Drago\,s-Adrian'
'Fernandez-Cestau, Julio'
'Hughes, David L.'
'Budzelaar, Peter H. M.'
'Bochmann, Manfred'

_publ_section_title
;
 Formation of Gold(III) Alkyls from Gold Alkoxide Complexes.
;
_journal_issue 7
_journal_name_full Organometallics
_journal_page_first 1358
_journal_page_last 1364
_journal_paper_doi 10.1021/acs.organomet.7b00077
_journal_volume 36
_journal_year 2017
_chemical_formula_moiety 'C31 H38 Au N O2'
_chemical_formula_structural 'Au {Pyr(Ph-tBu)2} {CH2CH(CH2OH)OCH2CHCH2}'
_chemical_formula_sum 'C31 H38 Au N O2'
_chemical_formula_weight 653.59
_space_group_crystal_system monoclinic
_space_group_IT_number 15
_space_group_name_H-M_alt 'I 2/c 1 1'
_symmetry_space_group_name_Hall '-I 2yc'
_symmetry_space_group_name_H-M 'I 1 2/c 1'
_atom_sites_solution_hydrogens geom
_atom_sites_solution_primary dual
_atom_sites_solution_secondary difmap
_audit_creation_method SHELXL-2014/7
_cell_angle_alpha 90
_cell_angle_beta 104.6810(10)
_cell_angle_gamma 90
_cell_formula_units_Z 16
_cell_length_a 28.8593(4)
_cell_length_b 12.2845(2)
_cell_length_c 33.8899(5)
_cell_measurement_reflns_used 15671
_cell_measurement_temperature 141(2)
_cell_measurement_theta_max 30.5340
_cell_measurement_theta_min 3.1840
_cell_volume 11622.5(3)
_computing_cell_refinement
;
CrysAlisPro, Agilent Technologies, Version 1.171.37.35 
;
_computing_data_collection
;
CrysAlisPro, Agilent Technologies, Version 1.171.37.35 
;
_computing_data_reduction
;
CrysAlisPro, Agilent Technologies, Version 1.171.37.35
;
_computing_molecular_graphics 'ORTEP (Johnson, 1976 and Farrugia, 2012)'
_computing_publication_material 'SHELXL-2014/7 (Sheldrick, 2015) and WINGX (Farrugia, 2012)'
_computing_structure_refinement 'SHELXL-2014/7 (Sheldrick, 2015)'
_computing_structure_solution 'SHELXS-97 (Sheldrick, 2008)'
_diffrn_ambient_temperature 140(1)
_diffrn_detector_area_resol_mean 16.0050
_diffrn_measured_fraction_theta_full 0.997
_diffrn_measured_fraction_theta_max 0.997
_diffrn_measurement_device_type 'Oxford Diffraction Xcalibur 3/Sapphire3 CCD'
_diffrn_measurement_method 'Thin slice \f and \w scans'
_diffrn_radiation_monochromator graphite
_diffrn_radiation_source 'Enhance (Mo) X-ray Source'
_diffrn_radiation_type Mo-K\a
_diffrn_radiation_wavelength 0.71073
_diffrn_reflns_av_R_equivalents 0.0861
_diffrn_reflns_av_unetI/netI 0.0695
_diffrn_reflns_Laue_measured_fraction_full 0.997
_diffrn_reflns_Laue_measured_fraction_max 0.997
_diffrn_reflns_limit_h_max 37
_diffrn_reflns_limit_h_min -37
_diffrn_reflns_limit_k_max 15
_diffrn_reflns_limit_k_min -15
_diffrn_reflns_limit_l_max 44
_diffrn_reflns_limit_l_min -44
_diffrn_reflns_number 97464
_diffrn_reflns_point_group_measured_fraction_full 0.997
_diffrn_reflns_point_group_measured_fraction_max 0.997
_diffrn_reflns_theta_full 25.242
_diffrn_reflns_theta_max 27.500
_diffrn_reflns_theta_min 3.522
_exptl_absorpt_coefficient_mu 5.089
_exptl_absorpt_correction_T_max 1.00000
_exptl_absorpt_correction_T_min 0.605
_exptl_absorpt_correction_type multi-scan
_exptl_absorpt_process_details
;
CrysAlisPro, Agilent Technologies,
Version 1.171.37.35 (release 13-08-2014 CrysAlis171 .NET)
(compiled Aug 13 2014,18:06:01)
Empirical absorption correction using spherical harmonics,
 implemented in SCALE3 ABSPACK scaling algorithm.
;
_exptl_crystal_colour colourless
_exptl_crystal_density_diffrn 1.494
_exptl_crystal_description block
_exptl_crystal_F_000 5216
_exptl_crystal_size_max 0.31
_exptl_crystal_size_mid 0.17
_exptl_crystal_size_min 0.06
_refine_diff_density_max 3.116
_refine_diff_density_min -1.993
_refine_diff_density_rms 0.184
_refine_ls_extinction_method none
_refine_ls_goodness_of_fit_ref 1.088
_refine_ls_hydrogen_treatment constr
_refine_ls_matrix_type full
_refine_ls_number_parameters 657
_refine_ls_number_reflns 13313
_refine_ls_number_restraints 0
_refine_ls_restrained_S_all 1.088
_refine_ls_R_factor_all 0.0875
_refine_ls_R_factor_gt 0.0595
_refine_ls_shift/su_max 0.002
_refine_ls_shift/su_mean 0.000
_refine_ls_structure_factor_coef Fsqd
_refine_ls_weighting_details 'w=1/[\s^2^(Fo^2^)+(0.0454P)^2^+138.274P] where P=(Fo^2^+2Fc^2^)/3'
_refine_ls_weighting_scheme calc
_refine_ls_wR_factor_gt 0.1309
_refine_ls_wR_factor_ref 0.1436
_reflns_Friedel_coverage 0.000
_reflns_number_gt 9821
_reflns_number_total 13313
_reflns_threshold_expression 'I > 2\s(I)'
_cod_data_source_file om7b00077_si_002.cif
_cod_data_source_block isabf21a
_cod_depositor_comments
;
The following automatic conversions were performed:

'_space_group_crystal_system' value 'Monoclinic' changed to
'monoclinic' according to
/home/data/users/saulius/crontab/automatic-downloads/current/ACS/lib/dictionaries/cif_core.dic
dictionary named 'cif_core.dic' version 2.4.2 from 2011-04-26.

Automatic conversion script
Id: cif_fix_values 4973 2017-02-22 13:04:09Z antanas 
;
_cod_database_code 4087332
_shelx_shelxl_version_number 2014/7
_shelx_space_group_comment
;
The symmetry employed for this shelxl refinement is uniquely defined
by the following loop, which should always be used as a source of
symmetry information in preference to the above space-group names.
They are only intended as comments.
;

loop_
_space_group_symop_operation_xyz
'x, y, z'
'x, -y, z+1/2'
'x+1/2, y+1/2, z+1/2'
'x+1/2, -y+1/2, z+1'
'-x, -y, -z'
'-x, y, -z-1/2'
'-x+1/2, -y+1/2, -z+1/2'
'-x+1/2, y+1/2, -z'

loop_
_atom_site_label
_atom_site_type_symbol
_atom_site_fract_x
_atom_site_fract_y
_atom_site_fract_z
_atom_site_U_iso_or_equiv
_atom_site_adp_type
_atom_site_occupancy
_atom_site_site_symmetry_order
_atom_site_calc_flag
_atom_site_refinement_flags_posn
_atom_site_refinement_flags_adp
_atom_site_refinement_flags_occupancy
_atom_site_disorder_assembly
_atom_site_disorder_group
Au1 Au 0.35523(2) 0.32285(3) 0.63358(2) 0.03969(11) Uani 1 1 d . . . . .
N11 N 0.2952(3) 0.2321(6) 0.6295(2) 0.0399(17) Uani 1 1 d . . . . .
C12 C 0.2830(4) 0.1593(8) 0.5984(3) 0.047(2) Uani 1 1 d . . . . .
C13 C 0.2414(4) 0.1023(7) 0.5946(3) 0.051(2) Uani 1 1 d . . . . .
H13 H 0.2319 0.0519 0.5737 0.061 Uiso 1 1 calc R U . . .
C14 C 0.2136(4) 0.1184(8) 0.6214(3) 0.053(3) Uani 1 1 d . . . . .
H14 H 0.1853 0.0793 0.6181 0.063 Uiso 1 1 calc R U . . .
C15 C 0.2269(4) 0.1920(7) 0.6530(3) 0.056(3) Uani 1 1 d . . . . .
H15 H 0.2080 0.2022 0.6712 0.068 Uiso 1 1 calc R U . . .
C16 C 0.2692(4) 0.2509(7) 0.6573(3) 0.044(2) Uani 1 1 d . . . . .
C121 C 0.3178(3) 0.1570(6) 0.5729(3) 0.0371(19) Uani 1 1 d . . . . .
C122 C 0.3574(3) 0.2298(6) 0.5827(2) 0.0350(18) Uani 1 1 d . . . . .
C123 C 0.3890(3) 0.2285(7) 0.5589(2) 0.0360(18) Uani 1 1 d . . . . .
H123 H 0.4147 0.2765 0.5653 0.043 Uiso 1 1 calc R U . . .
C124 C 0.3851(3) 0.1595(6) 0.5253(3) 0.0372(19) Uani 1 1 d . . . . .
C125 C 0.3456(3) 0.0883(7) 0.5164(3) 0.042(2) Uani 1 1 d . . . . .
H125 H 0.3415 0.0411 0.4943 0.051 Uiso 1 1 calc R U . . .
C126 C 0.3126(3) 0.0873(7) 0.5399(3) 0.042(2) Uani 1 1 d . . . . .
H126 H 0.2869 0.0394 0.5335 0.051 Uiso 1 1 calc R U . . .
C127 C 0.4231(3) 0.1615(7) 0.5006(3) 0.041(2) Uani 1 1 d . . . . .
C128 C 0.4713(4) 0.1321(9) 0.5288(3) 0.061(3) Uani 1 1 d . . . . .
H12A H 0.4696 0.0607 0.5398 0.092 Uiso 1 1 calc R U . . .
H12B H 0.4954 0.1330 0.5138 0.092 Uiso 1 1 calc R U . . .
H12C H 0.4794 0.1840 0.5506 0.092 Uiso 1 1 calc R U . . .
C129 C 0.4240(4) 0.2746(8) 0.4822(3) 0.059(3) Uani 1 1 d . . . . .
H12D H 0.3932 0.2909 0.4646 0.089 Uiso 1 1 calc R U . . .
H12E H 0.4318 0.3276 0.5037 0.089 Uiso 1 1 calc R U . . .
H12F H 0.4478 0.2766 0.4669 0.089 Uiso 1 1 calc R U . . .
C130 C 0.4123(4) 0.0781(9) 0.4655(3) 0.064(3) Uani 1 1 d . . . . .
H13A H 0.3820 0.0947 0.4470 0.096 Uiso 1 1 calc R U . . .
H13B H 0.4370 0.0815 0.4511 0.096 Uiso 1 1 calc R U . . .
H13C H 0.4113 0.0063 0.4764 0.096 Uiso 1 1 calc R U . . .
C161 C 0.2912(4) 0.3342(7) 0.6872(3) 0.045(2) Uani 1 1 d . . . . .
C162 C 0.3346(4) 0.3842(7) 0.6839(3) 0.052(3) Uani 1 1 d . . . . .
C163 C 0.3546(5) 0.4639(8) 0.7118(3) 0.060(3) Uani 1 1 d . . . . .
H163 H 0.3824 0.4986 0.7093 0.072 Uiso 1 1 calc R U . . .
C164 C 0.3347(5) 0.4940(9) 0.7436(3) 0.070(4) Uani 1 1 d . . . . .
C165 C 0.2917(5) 0.4436(9) 0.7462(3) 0.069(4) Uani 1 1 d . . . . .
H165 H 0.2775 0.4646 0.7667 0.083 Uiso 1 1 calc R U . . .
C166 C 0.2703(5) 0.3640(8) 0.7192(3) 0.063(3) Uani 1 1 d . . . . .
H166 H 0.2425 0.3301 0.7219 0.076 Uiso 1 1 calc R U . . .
C167 C 0.3508(9) 0.5871(14) 0.7730(5) 0.044(5) Uani 0.59(2) 1 d . . P A 1
C168 C 0.3955(10) 0.637(3) 0.7661(8) 0.092(11) Uani 0.59(2) 1 d . . P A 1
H16A H 0.3913 0.6500 0.7375 0.138 Uiso 0.59(2) 1 calc R U P A 1
H16B H 0.4018 0.7047 0.7806 0.138 Uiso 0.59(2) 1 calc R U P A 1
H16C H 0.4219 0.5883 0.7758 0.138 Uiso 0.59(2) 1 calc R U P A 1
C169 C 0.3130(9) 0.6839(15) 0.7664(7) 0.086(9) Uani 0.59(2) 1 d . . P A 1
H16D H 0.3063 0.7086 0.7387 0.129 Uiso 0.59(2) 1 calc R U P A 1
H16E H 0.2839 0.6586 0.7722 0.129 Uiso 0.59(2) 1 calc R U P A 1
H16F H 0.3259 0.7429 0.7844 0.129 Uiso 0.59(2) 1 calc R U P A 1
C170 C 0.3545(8) 0.5659(18) 0.8147(4) 0.149(8) Uani 0.59(2) 1 d . . P A 1
H17A H 0.3251 0.5341 0.8176 0.223 Uiso 0.59(2) 1 calc R U P A 1
H17B H 0.3805 0.5163 0.8250 0.223 Uiso 0.59(2) 1 calc R U P A 1
H17C H 0.3603 0.6327 0.8298 0.223 Uiso 0.59(2) 1 calc R U P A 1
C16A C 0.375(2) 0.584(5) 0.7759(17) 0.103(19) Uiso 0.41(2) 1 d . . P A 2
C16B C 0.4223(14) 0.548(3) 0.7905(12) 0.096(13) Uiso 0.41(2) 1 d . . P A 2
H16G H 0.4226 0.4828 0.8063 0.143 Uiso 0.41(2) 1 calc R U P A 2
H16H H 0.4357 0.5323 0.7679 0.143 Uiso 0.41(2) 1 calc R U P A 2
H16I H 0.4409 0.6032 0.8072 0.143 Uiso 0.41(2) 1 calc R U P A 2
C16C C 0.3629(15) 0.688(3) 0.7490(11) 0.085(11) Uiso 0.41(2) 1 d . . P A 2
H16J H 0.3289 0.6988 0.7421 0.128 Uiso 0.41(2) 1 calc R U P A 2
H16K H 0.3787 0.7495 0.7639 0.128 Uiso 0.41(2) 1 calc R U P A 2
H16L H 0.3735 0.6786 0.7246 0.128 Uiso 0.41(2) 1 calc R U P A 2
C16D C 0.3545(8) 0.5659(18) 0.8147(4) 0.149(8) Uani 0.41(2) 1 d . . P A 2
H16M H 0.3215 0.5883 0.8082 0.223 Uiso 0.41(2) 1 calc R U P A 2
H16N H 0.3566 0.4902 0.8220 0.223 Uiso 0.41(2) 1 calc R U P A 2
H16O H 0.3726 0.6083 0.8371 0.223 Uiso 0.41(2) 1 calc R U P A 2
C17 C 0.4144(4) 0.4177(8) 0.6351(3) 0.048(2) Uani 1 1 d . . . . .
H17D H 0.4119 0.4455 0.6078 0.057 Uiso 1 1 calc R U . . .
H17E H 0.4138 0.4797 0.6527 0.057 Uiso 1 1 calc R U . . .
O171 O 0.5151(9) 0.2895(19) 0.7083(7) 0.133(11) Uiso 0.56(3) 1 d . . P B 1
C172 C 0.4754(6) 0.3531(19) 0.6955(5) 0.134(8) Uani 0.56(3) 1 d . . P B 1
H17F H 0.4818 0.4253 0.7072 0.161 Uiso 0.56(3) 1 calc R U P B 1
H17G H 0.4491 0.3220 0.7046 0.161 Uiso 0.56(3) 1 calc R U P B 1
O178 O 0.4503(10) 0.271(2) 0.7060(9) 0.121(13) Uiso 0.44(3) 1 d . . P B 2
C179 C 0.4754(6) 0.3531(19) 0.6955(5) 0.134(8) Uani 0.44(3) 1 d . . P B 2
H17H H 0.5095 0.3392 0.7053 0.161 Uiso 0.44(3) 1 calc R U P B 2
H17I H 0.4681 0.4208 0.7073 0.161 Uiso 0.44(3) 1 calc R U P B 2
C173 C 0.4618(4) 0.3612(10) 0.6497(3) 0.067(3) Uani 1 1 d . . . . .
H173 H 0.4601 0.2883 0.6377 0.081 Uiso 1 1 calc R U . B 1
O174 O 0.5016(3) 0.4217(8) 0.6409(3) 0.089(3) Uani 1 1 d . . . . .
C175 C 0.5033(5) 0.4223(12) 0.6002(4) 0.082(4) Uani 1 1 d . . . . .
H17J H 0.4748 0.4575 0.5838 0.098 Uiso 1 1 calc R U . . .
H17K H 0.5038 0.3479 0.5906 0.098 Uiso 1 1 calc R U . . .
C176 C 0.5463(6) 0.4803(16) 0.5949(5) 0.114(6) Uani 1 1 d . . . . .
H176 H 0.5568 0.5363 0.6135 0.137 Uiso 1 1 calc R U . . .
C177 C 0.5704(7) 0.4676(12) 0.5704(5) 0.112(6) Uani 1 1 d . . . . .
H17L H 0.5624 0.4133 0.5508 0.135 Uiso 1 1 calc R U . . .
H17M H 0.5967 0.5121 0.5715 0.135 Uiso 1 1 calc R U . . .
Au2 Au 0.26504(2) 0.52785(2) 0.59513(2) 0.02764(9) Uani 1 1 d . . . . .
N21 N 0.2576(2) 0.4252(5) 0.54693(19) 0.0314(15) Uani 1 1 d . . . . .
C22 C 0.2908(3) 0.4293(6) 0.5252(2) 0.0302(17) Uani 1 1 d . . . . .
C23 C 0.2860(3) 0.3578(6) 0.4921(2) 0.0342(18) Uani 1 1 d . . . . .
H23 H 0.3080 0.3578 0.4763 0.041 Uiso 1 1 calc R U . . .
C24 C 0.2471(3) 0.2868(7) 0.4838(2) 0.041(2) Uani 1 1 d . . . . .
H24 H 0.2436 0.2385 0.4621 0.050 Uiso 1 1 calc R U . . .
C25 C 0.2135(3) 0.2853(7) 0.5065(2) 0.038(2) Uani 1 1 d . . . . .
H25 H 0.1876 0.2377 0.5001 0.045 Uiso 1 1 calc R U . . .
C26 C 0.2193(3) 0.3571(6) 0.5394(2) 0.0297(17) Uani 1 1 d . . . . .
C221 C 0.3276(3) 0.5134(6) 0.5400(2) 0.0270(16) Uani 1 1 d . . . . .
C222 C 0.3232(3) 0.5752(6) 0.5743(2) 0.0304(17) Uani 1 1 d . . . . .
C223 C 0.3582(3) 0.6553(6) 0.5885(3) 0.0347(18) Uani 1 1 d . . . . .
H223 H 0.3561 0.6970 0.6109 0.042 Uiso 1 1 calc R U . . .
C224 C 0.3959(3) 0.6755(7) 0.5706(3) 0.0374(19) Uani 1 1 d . . . . .
C225 C 0.3986(3) 0.6121(7) 0.5377(3) 0.042(2) Uani 1 1 d . . . . .
H225 H 0.4236 0.6236 0.5254 0.051 Uiso 1 1 calc R U . . .
C226 C 0.3649(3) 0.5311(7) 0.5222(3) 0.039(2) Uani 1 1 d . . . . .
H226 H 0.3676 0.4894 0.5000 0.047 Uiso 1 1 calc R U . . .
C227 C 0.4321(3) 0.7644(9) 0.5873(3) 0.052(2) Uani 1 1 d . . . . .
C228 C 0.4568(5) 0.7381(12) 0.6316(4) 0.096(5) Uani 1 1 d . . . . .
H22A H 0.4331 0.7274 0.6466 0.144 Uiso 1 1 calc R U . . .
H22B H 0.4755 0.6730 0.6327 0.144 Uiso 1 1 calc R U . . .
H22C H 0.4774 0.7974 0.6433 0.144 Uiso 1 1 calc R U . . .
C229 C 0.4070(5) 0.8724(10) 0.5891(6) 0.113(6) Uani 1 1 d . . . . .
H22D H 0.3833 0.8636 0.6043 0.169 Uiso 1 1 calc R U . . .
H22E H 0.4300 0.9259 0.6022 0.169 Uiso 1 1 calc R U . . .
H22F H 0.3917 0.8960 0.5619 0.169 Uiso 1 1 calc R U . . .
C230 C 0.4680(6) 0.7810(13) 0.5639(5) 0.125(7) Uani 1 1 d . . . . .
H23A H 0.4895 0.8381 0.5762 0.187 Uiso 1 1 calc R U . . .
H23B H 0.4857 0.7148 0.5638 0.187 Uiso 1 1 calc R U . . .
H23C H 0.4522 0.8008 0.5364 0.187 Uiso 1 1 calc R U . . .
C261 C 0.1880(3) 0.3712(7) 0.5677(2) 0.039(2) Uani 1 1 d . . . . .
C262 C 0.2033(3) 0.4476(6) 0.5996(2) 0.0332(18) Uani 1 1 d . . . . .
C263 C 0.1758(3) 0.4579(6) 0.6269(2) 0.0326(18) Uani 1 1 d . . . . .
H263 H 0.1861 0.5058 0.6486 0.039 Uiso 1 1 calc R U . . .
C264 C 0.1325(3) 0.3998(7) 0.6241(2) 0.039(2) Uani 1 1 d . . . . .
C265 C 0.1194(3) 0.3264(8) 0.5925(3) 0.044(2) Uani 1 1 d . . . . .
H265 H 0.0914 0.2865 0.5896 0.053 Uiso 1 1 calc R U . . .
C266 C 0.1461(3) 0.3109(7) 0.5655(3) 0.041(2) Uani 1 1 d . . . . .
H266 H 0.1365 0.2592 0.5450 0.050 Uiso 1 1 calc R U . . .
C267 C 0.1032(3) 0.4166(9) 0.6557(3) 0.049(2) Uani 1 1 d . . . . .
C268 C 0.0501(5) 0.425(2) 0.6338(5) 0.073(7) Uani 0.71(3) 1 d . . P C 1
H26A H 0.0317 0.4359 0.6536 0.110 Uiso 0.71(3) 1 calc R U P C 1
H26B H 0.0452 0.4862 0.6154 0.110 Uiso 0.71(3) 1 calc R U P C 1
H26C H 0.0398 0.3598 0.6188 0.110 Uiso 0.71(3) 1 calc R U P C 1
C269 C 0.1186(7) 0.5172(16) 0.6830(7) 0.071(7) Uani 0.71(3) 1 d . . P C 1
H26D H 0.1520 0.5115 0.6967 0.106 Uiso 0.71(3) 1 calc R U P C 1
H26E H 0.1133 0.5817 0.6665 0.106 Uiso 0.71(3) 1 calc R U P C 1
H26F H 0.1000 0.5211 0.7028 0.106 Uiso 0.71(3) 1 calc R U P C 1
C270 C 0.1103(7) 0.3149(18) 0.6839(6) 0.072(7) Uani 0.71(3) 1 d . . P C 1
H26G H 0.1436 0.3081 0.6979 0.108 Uiso 0.71(3) 1 calc R U P C 1
H26H H 0.0916 0.3228 0.7035 0.108 Uiso 0.71(3) 1 calc R U P C 1
H26I H 0.1002 0.2509 0.6678 0.108 Uiso 0.71(3) 1 calc R U P C 1
C26A C 0.060(2) 0.353(6) 0.6428(19) 0.10(2) Uiso 0.29(3) 1 d . . P C 2
H26J H 0.0677 0.2782 0.6406 0.155 Uiso 0.29(3) 1 calc R U P C 2
H26K H 0.0412 0.3610 0.6625 0.155 Uiso 0.29(3) 1 calc R U P C 2
H26L H 0.0415 0.3792 0.6168 0.155 Uiso 0.29(3) 1 calc R U P C 2
C26B C 0.0969(19) 0.534(4) 0.6605(17) 0.069(14) Uiso 0.29(3) 1 d . . P C 2
H26M H 0.1277 0.5682 0.6691 0.104 Uiso 0.29(3) 1 calc R U P C 2
H26N H 0.0796 0.5643 0.6349 0.104 Uiso 0.29(3) 1 calc R U P C 2
H26O H 0.0793 0.5460 0.6806 0.104 Uiso 0.29(3) 1 calc R U P C 2
C26C C 0.1301(19) 0.377(5) 0.6959(15) 0.080(16) Uiso 0.29(3) 1 d . . P C 2
H26P H 0.1591 0.4188 0.7049 0.120 Uiso 0.29(3) 1 calc R U P C 2
H26Q H 0.1110 0.3860 0.7152 0.120 Uiso 0.29(3) 1 calc R U P C 2
H26R H 0.1379 0.3019 0.6941 0.120 Uiso 0.29(3) 1 calc R U P C 2
C27 C 0.2734(3) 0.6357(7) 0.6428(2) 0.0351(19) Uani 1 1 d . . . . .
H27D H 0.2560 0.6092 0.6619 0.042 Uiso 1 1 calc R U . . .
H27E H 0.3070 0.6401 0.6571 0.042 Uiso 1 1 calc R U . . .
O271 O 0.1858(2) 0.8597(5) 0.59909(19) 0.0500(16) Uani 1 1 d . . . . .
C272 C 0.2026(3) 0.7530(7) 0.6103(3) 0.045(2) Uani 1 1 d . . . . .
H27F H 0.1944 0.7065 0.5864 0.054 Uiso 1 1 calc R U . . .
H27G H 0.1865 0.7246 0.6300 0.054 Uiso 1 1 calc R U . . .
C273 C 0.2552(3) 0.7486(7) 0.6281(3) 0.043(2) Uani 1 1 d . . . . .
H273 H 0.2713 0.7722 0.6073 0.051 Uiso 1 1 calc R U . . .
O274 O 0.2647(3) 0.8278(6) 0.6606(2) 0.061(2) Uani 1 1 d . . . . .
C275 C 0.3121(4) 0.8732(9) 0.6678(4) 0.070(3) Uani 1 1 d . . . . .
H27H H 0.3159 0.9102 0.6436 0.084 Uiso 1 1 calc R U . D 1
H27I H 0.3359 0.8158 0.6746 0.084 Uiso 1 1 calc R U . D 1
C276 C 0.3186(5) 0.9516(10) 0.7024(5) 0.097(5) Uani 0.56(6) 1 d . . P E 1
H276 H 0.3061 0.9402 0.7248 0.116 Uiso 0.56(6) 1 calc R U P E 1
C277 C 0.3455(10) 1.0448(17) 0.6980(8) 0.063(9) Uiso 0.56(6) 1 d . . P E 1
H27J H 0.3573 1.0527 0.6751 0.075 Uiso 0.56(6) 1 calc R U P E 1
H27K H 0.3514 1.0983 0.7181 0.075 Uiso 0.56(6) 1 calc R U P E 1
C278 C 0.3186(5) 0.9516(10) 0.7024(5) 0.097(5) Uani 0.44(6) 1 d . . P E 2
H278 H 0.3176 0.9140 0.7260 0.116 Uiso 0.44(6) 1 calc R U P E 2
C279 C 0.324(2) 1.042(3) 0.7098(16) 0.111(16) Uiso 0.44(6) 1 d . . P E 2
H27L H 0.3263 1.0909 0.6894 0.133 Uiso 0.44(6) 1 calc R U P E 2
H27M H 0.3273 1.0664 0.7363 0.133 Uiso 0.44(6) 1 calc R U P E 2

loop_
_atom_site_aniso_label
_atom_site_aniso_U_11
_atom_site_aniso_U_22
_atom_site_aniso_U_33
_atom_site_aniso_U_23
_atom_site_aniso_U_13
_atom_site_aniso_U_12
Au1 0.0595(2) 0.03185(18) 0.02900(17) 0.00231(13) 0.01362(15) -0.00060(15)
N11 0.061(5) 0.033(4) 0.031(4) 0.007(3) 0.022(3) 0.002(3)
C12 0.054(6) 0.050(5) 0.043(5) 0.009(4) 0.020(4) 0.009(5)
C13 0.071(7) 0.032(5) 0.057(6) 0.002(4) 0.029(5) 0.008(5)
C14 0.064(7) 0.038(5) 0.062(6) 0.003(5) 0.026(5) -0.006(5)
C15 0.080(8) 0.038(5) 0.060(7) 0.010(5) 0.036(6) 0.007(5)
C16 0.062(6) 0.032(4) 0.045(5) 0.008(4) 0.027(5) 0.005(4)
C121 0.046(5) 0.032(4) 0.037(4) 0.008(4) 0.019(4) 0.003(4)
C122 0.045(5) 0.032(4) 0.030(4) -0.002(3) 0.013(4) 0.002(4)
C123 0.040(5) 0.032(4) 0.036(4) 0.000(4) 0.011(4) 0.002(4)
C124 0.042(5) 0.031(4) 0.039(5) -0.001(4) 0.011(4) 0.004(4)
C125 0.053(6) 0.034(4) 0.040(5) -0.003(4) 0.014(4) 0.005(4)
C126 0.042(5) 0.038(5) 0.049(5) -0.002(4) 0.016(4) -0.003(4)
C127 0.035(5) 0.048(5) 0.042(5) 0.002(4) 0.015(4) 0.010(4)
C128 0.055(7) 0.067(7) 0.066(7) 0.005(6) 0.024(6) 0.019(5)
C129 0.072(8) 0.060(6) 0.057(6) 0.005(5) 0.036(6) 0.013(6)
C130 0.077(8) 0.077(8) 0.046(6) 0.002(5) 0.031(6) 0.004(6)
C161 0.068(7) 0.041(5) 0.027(4) 0.006(4) 0.016(4) 0.004(5)
C162 0.091(8) 0.039(5) 0.032(5) 0.007(4) 0.025(5) 0.010(5)
C163 0.100(9) 0.049(6) 0.031(5) 0.002(4) 0.016(5) 0.000(6)
C164 0.132(12) 0.049(6) 0.029(5) 0.003(4) 0.018(6) 0.004(7)
C165 0.124(11) 0.057(7) 0.037(5) -0.001(5) 0.042(6) -0.013(7)
C166 0.113(10) 0.042(5) 0.048(6) 0.011(5) 0.046(6) 0.008(6)
C167 0.065(14) 0.047(10) 0.019(7) -0.014(6) 0.011(8) -0.008(9)
C168 0.09(2) 0.13(2) 0.076(17) -0.070(17) 0.049(16) -0.039(19)
C169 0.12(2) 0.049(11) 0.074(15) -0.030(10) -0.009(13) -0.015(12)
C170 0.20(2) 0.20(2) 0.046(8) -0.037(11) 0.026(11) -0.038(17)
C16D 0.20(2) 0.20(2) 0.046(8) -0.037(11) 0.026(11) -0.038(17)
C17 0.062(7) 0.046(5) 0.037(5) 0.005(4) 0.016(5) 0.006(5)
C172 0.081(11) 0.23(2) 0.095(12) 0.089(13) 0.020(9) 0.026(14)
C179 0.081(11) 0.23(2) 0.095(12) 0.089(13) 0.020(9) 0.026(14)
C173 0.062(8) 0.075(8) 0.055(7) 0.010(6) -0.004(6) -0.014(6)
O174 0.076(6) 0.123(8) 0.066(6) 0.007(5) 0.016(5) 0.001(6)
C175 0.070(9) 0.108(11) 0.062(8) -0.006(7) 0.006(7) -0.013(8)
C176 0.072(10) 0.187(19) 0.084(11) -0.003(11) 0.022(9) -0.009(11)
C177 0.162(17) 0.086(11) 0.116(13) 0.010(9) 0.084(13) -0.012(10)
Au2 0.03384(17) 0.02880(16) 0.02316(15) -0.00218(11) 0.01255(12) -0.00370(12)
N21 0.041(4) 0.033(3) 0.023(3) -0.003(3) 0.013(3) -0.001(3)
C22 0.043(5) 0.031(4) 0.021(4) 0.004(3) 0.015(3) 0.007(3)
C23 0.043(5) 0.039(4) 0.023(4) 0.004(3) 0.013(3) 0.008(4)
C24 0.062(6) 0.045(5) 0.018(4) -0.010(3) 0.012(4) 0.006(4)
C25 0.052(6) 0.034(4) 0.029(4) -0.008(3) 0.011(4) -0.005(4)
C26 0.031(4) 0.030(4) 0.026(4) 0.001(3) 0.005(3) 0.003(3)
C221 0.022(4) 0.031(4) 0.027(4) 0.006(3) 0.004(3) 0.000(3)
C222 0.042(5) 0.027(4) 0.027(4) -0.004(3) 0.017(3) 0.001(3)
C223 0.042(5) 0.030(4) 0.037(4) 0.003(3) 0.019(4) 0.001(3)
C224 0.032(5) 0.038(4) 0.044(5) 0.005(4) 0.012(4) -0.002(4)
C225 0.041(5) 0.039(5) 0.057(6) 0.015(4) 0.033(4) 0.003(4)
C226 0.039(5) 0.044(5) 0.043(5) 0.011(4) 0.026(4) 0.009(4)
C227 0.036(5) 0.063(6) 0.061(6) -0.001(5) 0.021(5) -0.006(5)
C228 0.092(11) 0.085(10) 0.108(12) -0.004(9) 0.019(9) -0.034(8)
C229 0.086(10) 0.055(8) 0.22(2) -0.030(10) 0.074(12) -0.025(7)
C230 0.122(13) 0.124(13) 0.165(16) -0.059(12) 0.104(13) -0.084(11)
C261 0.043(5) 0.048(5) 0.030(4) 0.014(4) 0.017(4) 0.009(4)
C262 0.043(5) 0.036(4) 0.024(4) 0.002(3) 0.014(3) -0.008(4)
C263 0.037(5) 0.036(4) 0.023(4) -0.007(3) 0.005(3) -0.017(4)
C264 0.035(5) 0.057(6) 0.029(4) -0.001(4) 0.014(4) -0.009(4)
C265 0.039(5) 0.061(6) 0.035(5) -0.010(4) 0.013(4) -0.023(4)
C266 0.045(5) 0.044(5) 0.037(5) -0.007(4) 0.015(4) -0.015(4)
C267 0.033(5) 0.084(7) 0.034(5) -0.013(5) 0.019(4) -0.013(5)
C268 0.036(9) 0.131(19) 0.059(10) -0.011(11) 0.022(7) 0.027(10)
C269 0.058(12) 0.098(14) 0.071(13) -0.041(11) 0.045(10) -0.030(10)
C270 0.074(13) 0.101(15) 0.059(11) 0.028(10) 0.048(9) -0.001(11)
C27 0.044(5) 0.042(5) 0.020(4) -0.011(3) 0.011(3) -0.010(4)
O271 0.060(4) 0.046(4) 0.045(4) -0.007(3) 0.015(3) 0.011(3)
C272 0.058(6) 0.038(5) 0.039(5) -0.003(4) 0.014(4) 0.005(4)
C273 0.049(6) 0.044(5) 0.035(5) -0.013(4) 0.012(4) -0.001(4)
O274 0.065(5) 0.062(4) 0.054(4) -0.020(4) 0.010(4) 0.006(4)
C275 0.073(8) 0.046(6) 0.082(8) -0.012(6) 0.001(7) -0.014(6)
C276 0.103(11) 0.054(7) 0.107(11) -0.033(7) -0.024(9) 0.004(7)
C278 0.103(11) 0.054(7) 0.107(11) -0.033(7) -0.024(9) 0.004(7)

loop_
_atom_type_symbol
_atom_type_description
_atom_type_scat_dispersion_real
_atom_type_scat_dispersion_imag
_atom_type_scat_source
C C 0.0033 0.0016 'International Tables Vol C Tables 4.2.6.8 and 6.1.1.4'
H H 0.0000 0.0000 'International Tables Vol C Tables 4.2.6.8 and 6.1.1.4'
N N 0.0061 0.0033 'International Tables Vol C Tables 4.2.6.8 and 6.1.1.4'
Au Au -2.0133 8.8022 'International Tables Vol C Tables 4.2.6.8 and 6.1.1.4'
O O 0.0106 0.0060 'International Tables Vol C Tables 4.2.6.8 and 6.1.1.4'

loop_
_geom_angle_atom_site_label_1
_geom_angle_atom_site_label_2
_geom_angle_atom_site_label_3
_geom_angle
N11 Au1 C17 177.3(3)
N11 Au1 C122 81.1(3)
C17 Au1 C122 97.6(4)
N11 Au1 C162 80.8(4)
C17 Au1 C162 100.5(4)
C122 Au1 C162 161.8(4)
C12 N11 C16 124.5(8)
C12 N11 Au1 117.7(6)
C16 N11 Au1 117.9(6)
N11 C12 C13 117.4(9)
N11 C12 C121 112.5(9)
C13 C12 C121 130.0(9)
C12 C13 C14 120.8(10)
C12 C13 H13 119.6
C14 C13 H13 119.6
C13 C14 C15 121.0(10)
C13 C14 H14 119.5
C15 C14 H14 119.5
C14 C15 C16 118.9(10)
C14 C15 H15 120.5
C16 C15 H15 120.5
N11 C16 C15 117.5(9)
N11 C16 C161 112.2(8)
C15 C16 C161 130.3(9)
C126 C121 C122 119.6(8)
C126 C121 C12 122.2(8)
C122 C121 C12 118.3(8)
C123 C122 C121 118.2(7)
C123 C122 Au1 131.4(6)
C121 C122 Au1 110.4(6)
C122 C123 C124 124.1(8)
C122 C123 H123 118.0
C124 C123 H123 118.0
C123 C124 C125 116.4(8)
C123 C124 C127 120.7(8)
C125 C124 C127 122.9(8)
C126 C125 C124 121.2(8)
C126 C125 H125 119.4
C124 C125 H125 119.4
C121 C126 C125 120.6(9)
C121 C126 H126 119.7
C125 C126 H126 119.7
C128 C127 C129 111.4(9)
C128 C127 C124 108.6(8)
C129 C127 C124 109.0(7)
C128 C127 C130 107.6(8)
C129 C127 C130 108.2(8)
C124 C127 C130 112.2(8)
C127 C128 H12A 109.5
C127 C128 H12B 109.5
H12A C128 H12B 109.5
C127 C128 H12C 109.5
H12A C128 H12C 109.5
H12B C128 H12C 109.5
C127 C129 H12D 109.5
C127 C129 H12E 109.5
H12D C129 H12E 109.5
C127 C129 H12F 109.5
H12D C129 H12F 109.5
H12E C129 H12F 109.5
C127 C130 H13A 109.5
C127 C130 H13B 109.5
H13A C130 H13B 109.5
C127 C130 H13C 109.5
H13A C130 H13C 109.5
H13B C130 H13C 109.5
C166 C161 C162 120.1(9)
C166 C161 C16 121.1(10)
C162 C161 C16 118.8(8)
C163 C162 C161 118.4(9)
C163 C162 Au1 131.2(9)
C161 C162 Au1 110.4(7)
C162 C163 C164 122.2(12)
C162 C163 H163 118.9
C164 C163 H163 118.9
C163 C164 C165 118.2(10)
C163 C164 C167 126.4(14)
C165 C164 C167 114.9(13)
C163 C164 C16A 108(2)
C165 C164 C16A 134(2)
C166 C165 C164 121.7(11)
C166 C165 H165 119.1
C164 C165 H165 119.1
C165 C166 C161 119.2(11)
C165 C166 H166 120.4
C161 C166 H166 120.4
C170 C167 C168 112(2)
C170 C167 C164 116.9(15)
C168 C167 C164 109.9(15)
C170 C167 C169 98.8(17)
C168 C167 C169 105.0(19)
C164 C167 C169 112.9(16)
C167 C168 H16A 109.5
C167 C168 H16B 109.5
H16A C168 H16B 109.5
C167 C168 H16C 109.5
H16A C168 H16C 109.5
H16B C168 H16C 109.5
C167 C169 H16D 109.5
C167 C169 H16E 109.5
H16D C169 H16E 109.5
C167 C169 H16F 109.5
H16D C169 H16F 109.5
H16E C169 H16F 109.5
C167 C170 H17A 109.5
C167 C170 H17B 109.5
H17A C170 H17B 109.5
C167 C170 H17C 109.5
H17A C170 H17C 109.5
H17B C170 H17C 109.5
C16B C16A C16C 122(5)
C16B C16A C16D 102(4)
C16C C16A C16D 121(4)
C16B C16A C164 117(4)
C16C C16A C164 97(3)
C16D C16A C164 95(3)
C16A C16B H16G 109.5
C16A C16B H16H 109.5
H16G C16B H16H 109.5
C16A C16B H16I 109.5
H16G C16B H16I 109.5
H16H C16B H16I 109.5
C16A C16C H16J 109.5
C16A C16C H16K 109.5
H16J C16C H16K 109.5
C16A C16C H16L 109.5
H16J C16C H16L 109.5
H16K C16C H16L 109.5
C16A C16D H16M 109.5
C16A C16D H16N 109.5
H16M C16D H16N 109.5
C16A C16D H16O 109.5
H16M C16D H16O 109.5
H16N C16D H16O 109.5
C173 C17 Au1 115.3(7)
C173 C17 H17D 108.4
Au1 C17 H17D 108.4
C173 C17 H17E 108.4
Au1 C17 H17E 108.4
H17D C17 H17E 107.5
O171 C172 C173 110.2(18)
O171 C172 H17F 109.6
C173 C172 H17F 109.6
O171 C172 H17G 109.6
C173 C172 H17G 109.6
H17F C172 H17G 108.1
O178 C179 C173 108(2)
O178 C179 H17H 110.1
C173 C179 H17H 110.1
O178 C179 H17I 110.1
C173 C179 H17I 110.1
H17H C179 H17I 108.4
O174 C173 C17 113.3(9)
O174 C173 C172 103.3(11)
C17 C173 C172 110.4(12)
O174 C173 C179 103.3(11)
C17 C173 C179 110.4(12)
O174 C173 H173 109.9
C17 C173 H173 109.9
C172 C173 H173 109.9
C175 O174 C173 115.6(10)
O174 C175 C176 111.3(12)
O174 C175 H17J 109.4
C176 C175 H17J 109.4
O174 C175 H17K 109.4
C176 C175 H17K 109.4
H17J C175 H17K 108.0
C177 C176 C175 131.3(19)
C177 C176 H176 114.3
C175 C176 H176 114.3
C176 C177 H17L 120.0
C176 C177 H17M 120.0
H17L C177 H17M 120.0
N21 Au2 C27 178.1(3)
N21 Au2 C222 80.2(3)
C27 Au2 C222 98.3(3)
N21 Au2 C262 81.1(3)
C27 Au2 C262 100.4(3)
C222 Au2 C262 161.3(3)
C22 N21 C26 125.1(7)
C22 N21 Au2 118.1(5)
C26 N21 Au2 116.8(5)
N21 C22 C23 118.2(8)
N21 C22 C221 112.9(6)
C23 C22 C221 128.9(7)
C24 C23 C22 117.7(8)
C24 C23 H23 121.1
C22 C23 H23 121.1
C25 C24 C23 122.6(7)
C25 C24 H24 118.7
C23 C24 H24 118.7
C24 C25 C26 118.3(8)
C24 C25 H25 120.8
C26 C25 H25 120.8
N21 C26 C25 118.0(8)
N21 C26 C261 113.9(7)
C25 C26 C261 128.2(8)
C226 C221 C222 120.9(7)
C226 C221 C22 122.5(7)
C222 C221 C22 116.6(7)
C223 C222 C221 116.8(7)
C223 C222 Au2 131.0(6)
C221 C222 Au2 112.1(5)
C224 C223 C222 123.2(8)
C224 C223 H223 118.4
C222 C223 H223 118.4
C225 C224 C223 117.4(8)
C225 C224 C227 122.3(8)
C223 C224 C227 120.3(8)
C224 C225 C226 122.0(8)
C224 C225 H225 119.0
C226 C225 H225 119.0
C221 C226 C225 119.7(8)
C221 C226 H226 120.1
C225 C226 H226 120.1
C230 C227 C224 114.2(10)
C230 C227 C229 108.0(11)
C224 C227 C229 110.6(9)
C230 C227 C228 110.1(12)
C224 C227 C228 108.8(9)
C229 C227 C228 104.8(12)
C227 C228 H22A 109.5
C227 C228 H22B 109.5
H22A C228 H22B 109.5
C227 C228 H22C 109.5
H22A C228 H22C 109.5
H22B C228 H22C 109.5
C227 C229 H22D 109.5
C227 C229 H22E 109.5
H22D C229 H22E 109.5
C227 C229 H22F 109.5
H22D C229 H22F 109.5
H22E C229 H22F 109.5
C227 C230 H23A 109.5
C227 C230 H23B 109.5
H23A C230 H23B 109.5
C227 C230 H23C 109.5
H23A C230 H23C 109.5
H23B C230 H23C 109.5
C266 C261 C262 119.4(8)
C266 C261 C26 124.1(8)
C262 C261 C26 116.5(8)
C263 C262 C261 117.0(7)
C263 C262 Au2 131.3(6)
C261 C262 Au2 111.7(6)
C262 C263 C264 124.0(7)
C262 C263 H263 118.0
C264 C263 H263 118.0
C265 C264 C263 116.3(8)
C265 C264 C267 122.6(8)
C263 C264 C267 121.0(7)
C266 C265 C264 121.8(8)
C266 C265 H265 119.1
C264 C265 H265 119.1
C265 C266 C261 121.4(8)
C265 C266 H266 119.3
C261 C266 H266 119.3
C26A C267 C26B 116(3)
C26A C267 C26C 109(3)
C26B C267 C26C 106(3)
C26A C267 C264 108(3)
C26B C267 C264 108(2)
C26C C267 C264 110(2)
C268 C267 C264 109.4(9)
C268 C267 C269 109.6(13)
C264 C267 C269 113.6(9)
C268 C267 C270 108.4(12)
C264 C267 C270 108.1(10)
C269 C267 C270 107.6(12)
C267 C268 H26A 109.5
C267 C268 H26B 109.5
H26A C268 H26B 109.5
C267 C268 H26C 109.5
H26A C268 H26C 109.5
H26B C268 H26C 109.5
C267 C269 H26D 109.5
C267 C269 H26E 109.5
H26D C269 H26E 109.5
C267 C269 H26F 109.5
H26D C269 H26F 109.5
H26E C269 H26F 109.5
C267 C270 H26G 109.5
C267 C270 H26H 109.5
H26G C270 H26H 109.5
C267 C270 H26I 109.5
H26G C270 H26I 109.5
H26H C270 H26I 109.5
C267 C26A H26J 109.5
C267 C26A H26K 109.5
H26J C26A H26K 109.5
C267 C26A H26L 109.5
H26J C26A H26L 109.5
H26K C26A H26L 109.5
C267 C26B H26M 109.5
C267 C26B H26N 109.5
H26M C26B H26N 109.5
C267 C26B H26O 109.5
H26M C26B H26O 109.5
H26N C26B H26O 109.5
C267 C26C H26P 109.5
C267 C26C H26Q 109.5
H26P C26C H26Q 109.5
C267 C26C H26R 109.5
H26P C26C H26R 109.5
H26Q C26C H26R 109.5
C273 C27 Au2 111.5(5)
C273 C27 H27D 109.3
Au2 C27 H27D 109.3
C273 C27 H27E 109.3
Au2 C27 H27E 109.3
H27D C27 H27E 108.0
O271 C272 C273 112.7(8)
O271 C272 H27F 109.0
C273 C272 H27F 109.0
O271 C272 H27G 109.0
C273 C272 H27G 109.0
H27F C272 H27G 107.8
O274 C273 C272 105.2(7)
O274 C273 C27 112.4(7)
C272 C273 C27 113.4(8)
O274 C273 H273 108.6
C272 C273 H273 108.6
C27 C273 H273 108.6
C275 O274 C273 112.3(8)
O274 C275 C278 108.0(11)
O274 C275 C276 108.0(11)
O274 C275 H27H 110.1
C276 C275 H27H 110.1
O274 C275 H27I 110.1
C276 C275 H27I 110.1
H27H C275 H27I 108.4
C277 C276 C275 113.9(19)
C277 C276 H276 123.0
C275 C276 H276 123.0
C276 C277 H27J 120.0
C276 C277 H27K 120.0
H27J C277 H27K 120.0
C279 C278 C275 142(4)
C279 C278 H278 109.2
C275 C278 H278 109.2
C278 C279 H27L 120.0
C278 C279 H27M 120.0
H27L C279 H27M 120.0

loop_
_geom_bond_atom_site_label_1
_geom_bond_atom_site_label_2
_geom_bond_distance
Au1 N11 2.034(8)
Au1 C17 2.057(10)
Au1 C122 2.083(8)
Au1 C162 2.084(9)
N11 C12 1.357(12)
N11 C16 1.365(11)
C12 C13 1.367(14)
C12 C121 1.483(12)
C13 C14 1.369(13)
C13 H13 0.9300
C14 C15 1.381(14)
C14 H14 0.9300
C15 C16 1.395(14)
C15 H15 0.9300
C16 C161 1.467(13)
C121 C126 1.384(12)
C121 C122 1.422(12)
C122 C123 1.363(11)
C123 C124 1.401(11)
C123 H123 0.9300
C124 C125 1.407(12)
C124 C127 1.540(12)
C125 C126 1.388(12)
C125 H125 0.9300
C126 H126 0.9300
C127 C128 1.519(13)
C127 C129 1.526(13)
C127 C130 1.541(13)
C128 H12A 0.9600
C128 H12B 0.9600
C128 H12C 0.9600
C129 H12D 0.9600
C129 H12E 0.9600
C129 H12F 0.9600
C130 H13A 0.9600
C130 H13B 0.9600
C130 H13C 0.9600
C161 C166 1.415(13)
C161 C162 1.424(14)
C162 C163 1.382(14)
C163 C164 1.395(15)
C163 H163 0.9300
C164 C165 1.409(17)
C164 C167 1.510(19)
C164 C16A 1.77(6)
C165 C166 1.374(15)
C165 H165 0.9300
C166 H166 0.9300
C167 C170 1.41(2)
C167 C168 1.50(4)
C167 C169 1.59(3)
C168 H16A 0.9600
C168 H16B 0.9600
C168 H16C 0.9600
C169 H16D 0.9600
C169 H16E 0.9600
C169 H16F 0.9600
C170 H17A 0.9600
C170 H17B 0.9600
C170 H17C 0.9600
C16A C16B 1.39(6)
C16A C16C 1.56(7)
C16A C16D 1.60(6)
C16B H16G 0.9600
C16B H16H 0.9600
C16B H16I 0.9600
C16C H16J 0.9600
C16C H16K 0.9600
C16C H16L 0.9600
C16D H16M 0.9600
C16D H16N 0.9600
C16D H16O 0.9600
C17 C173 1.503(15)
C17 H17D 0.9700
C17 H17E 0.9700
O171 C172 1.36(3)
C172 C173 1.505(18)
C172 H17F 0.9700
C172 H17G 0.9700
O178 C179 1.35(3)
C179 C173 1.505(18)
C179 H17H 0.9700
C179 H17I 0.9700
C173 O174 1.460(14)
C173 H173 0.9800
O174 C175 1.394(14)
C175 C176 1.48(2)
C175 H17J 0.9700
C175 H17K 0.9700
C176 C177 1.22(2)
C176 H176 0.9300
C177 H17L 0.9300
C177 H17M 0.9300
Au2 N21 2.031(6)
Au2 C27 2.057(7)
Au2 C222 2.064(8)
Au2 C262 2.074(8)
N21 C22 1.351(10)
N21 C26 1.356(10)
C22 C23 1.403(11)
C22 C221 1.475(11)
C23 C24 1.392(12)
C23 H23 0.9300
C24 C25 1.384(12)
C24 H24 0.9300
C25 C26 1.396(11)
C25 H25 0.9300
C26 C261 1.488(11)
C221 C226 1.378(11)
C221 C222 1.421(10)
C222 C223 1.403(11)
C223 C224 1.397(11)
C223 H223 0.9300
C224 C225 1.378(12)
C224 C227 1.519(13)
C225 C226 1.397(12)
C225 H225 0.9300
C226 H226 0.9300
C227 C230 1.469(15)
C227 C229 1.521(16)
C227 C228 1.523(17)
C228 H22A 0.9600
C228 H22B 0.9600
C228 H22C 0.9600
C229 H22D 0.9600
C229 H22E 0.9600
C229 H22F 0.9600
C230 H23A 0.9600
C230 H23B 0.9600
C230 H23C 0.9600
C261 C266 1.403(12)
C261 C262 1.413(12)
C262 C263 1.371(11)
C263 C264 1.421(11)
C263 H263 0.9300
C264 C265 1.378(12)
C264 C267 1.538(11)
C265 C266 1.351(12)
C265 H265 0.9300
C266 H266 0.9300
C267 C26A 1.44(6)
C267 C26B 1.47(5)
C267 C26C 1.47(5)
C267 C268 1.529(17)
C267 C269 1.540(18)
C267 C270 1.555(19)
C268 H26A 0.9600
C268 H26B 0.9600
C268 H26C 0.9600
C269 H26D 0.9600
C269 H26E 0.9600
C269 H26F 0.9600
C270 H26G 0.9600
C270 H26H 0.9600
C270 H26I 0.9600
C26A H26J 0.9600
C26A H26K 0.9600
C26A H26L 0.9600
C26B H26M 0.9600
C26B H26N 0.9600
C26B H26O 0.9600
C26C H26P 0.9600
C26C H26Q 0.9600
C26C H26R 0.9600
C27 C273 1.523(12)
C27 H27D 0.9700
C27 H27E 0.9700
O271 C272 1.416(10)
C272 C273 1.486(13)
C272 H27F 0.9700
C272 H27G 0.9700
C273 O274 1.442(10)
C273 H273 0.9800
O274 C275 1.441(13)
C275 C278 1.491(16)
C275 C276 1.491(16)
C275 H27H 0.9700
C275 H27I 0.9700
C276 C277 1.41(3)
C276 H276 0.9300
C277 H27J 0.9300
C277 H27K 0.9300
C278 C279 1.14(4)
C278 H278 0.9300
C279 H27L 0.9300
C279 H27M 0.9300

loop_
_geom_torsion_atom_site_label_1
_geom_torsion_atom_site_label_2
_geom_torsion_atom_site_label_3
_geom_torsion_atom_site_label_4
_geom_torsion
C16 N11 C12 C13 0.9(13)
Au1 N11 C12 C13 -176.9(7)
C16 N11 C12 C121 179.5(8)
Au1 N11 C12 C121 1.6(10)
N11 C12 C13 C14 -0.2(14)
C121 C12 C13 C14 -178.4(9)
C12 C13 C14 C15 -0.5(15)
C13 C14 C15 C16 0.6(15)
C12 N11 C16 C15 -0.9(13)
Au1 N11 C16 C15 176.9(6)
C12 N11 C16 C161 -179.9(8)
Au1 N11 C16 C161 -2.1(10)
C14 C15 C16 N11 0.1(13)
C14 C15 C16 C161 178.9(9)
N11 C12 C121 C126 178.9(8)
C13 C12 C121 C126 -2.8(15)
N11 C12 C121 C122 -1.4(11)
C13 C12 C121 C122 176.9(9)
C126 C121 C122 C123 0.4(12)
C12 C121 C122 C123 -179.2(8)
C126 C121 C122 Au1 -179.8(6)
C12 C121 C122 Au1 0.5(9)
C121 C122 C123 C124 -0.4(13)
Au1 C122 C123 C124 179.9(6)
C122 C123 C124 C125 0.2(13)
C122 C123 C124 C127 -178.5(8)
C123 C124 C125 C126 -0.1(12)
C127 C124 C125 C126 178.6(8)
C122 C121 C126 C125 -0.4(13)
C12 C121 C126 C125 179.3(8)
C124 C125 C126 C121 0.2(13)
C123 C124 C127 C128 60.4(11)
C125 C124 C127 C128 -118.3(9)
C123 C124 C127 C129 -61.1(11)
C125 C124 C127 C129 120.2(9)
C123 C124 C127 C130 179.1(8)
C125 C124 C127 C130 0.5(12)
N11 C16 C161 C166 -178.7(8)
C15 C16 C161 C166 2.5(15)
N11 C16 C161 C162 0.6(12)
C15 C16 C161 C162 -178.2(9)
C166 C161 C162 C163 -1.8(14)
C16 C161 C162 C163 178.9(8)
C166 C161 C162 Au1 -179.7(7)
C16 C161 C162 Au1 1.0(10)
C161 C162 C163 C164 2.1(15)
Au1 C162 C163 C164 179.5(8)
C162 C163 C164 C165 -2.3(16)
C162 C163 C164 C167 -173.4(13)
C162 C163 C164 C16A 172(2)
C163 C164 C165 C166 2.1(17)
C167 C164 C165 C166 174.3(12)
C16A C164 C165 C166 -170(3)
C164 C165 C166 C161 -1.9(17)
C162 C161 C166 C165 1.7(15)
C16 C161 C166 C165 -179.0(9)
C163 C164 C167 C170 -135.7(18)
C165 C164 C167 C170 53(2)
C163 C164 C167 C168 -6(3)
C165 C164 C167 C168 -177.6(19)
C163 C164 C167 C169 110.7(19)
C165 C164 C167 C169 -60.7(18)
C163 C164 C16A C16B -54(5)
C165 C164 C16A C16B 119(4)
C163 C164 C16A C16C 78(3)
C165 C164 C16A C16C -109(3)
C163 C164 C16A C16D -160(2)
C165 C164 C16A C16D 13(4)
Au1 C17 C173 O174 165.8(7)
Au1 C17 C173 C172 -78.9(13)
Au1 C17 C173 C179 -78.9(13)
O171 C172 C173 O174 -67(2)
O171 C172 C173 C17 172.0(16)
O178 C179 C173 O174 -160.2(18)
O178 C179 C173 C17 78(2)
C17 C173 O174 C175 -73.1(14)
C172 C173 O174 C175 167.5(13)
C179 C173 O174 C175 167.5(13)
C173 O174 C175 C176 -176.8(12)
O174 C175 C176 C177 149(2)
C26 N21 C22 C23 -0.2(11)
Au2 N21 C22 C23 179.4(5)
C26 N21 C22 C221 178.7(7)
Au2 N21 C22 C221 -1.8(8)
N21 C22 C23 C24 0.0(11)
C221 C22 C23 C24 -178.6(8)
C22 C23 C24 C25 0.5(13)
C23 C24 C25 C26 -0.9(13)
C22 N21 C26 C25 -0.1(12)
Au2 N21 C26 C25 -179.7(6)
C22 N21 C26 C261 -179.0(7)
Au2 N21 C26 C261 1.4(8)
C24 C25 C26 N21 0.7(12)
C24 C25 C26 C261 179.4(8)
N21 C22 C221 C226 179.8(7)
C23 C22 C221 C226 -1.5(13)
N21 C22 C221 C222 0.7(10)
C23 C22 C221 C222 179.4(8)
C226 C221 C222 C223 0.9(11)
C22 C221 C222 C223 -180.0(7)
C226 C221 C222 Au2 -178.5(6)
C22 C221 C222 Au2 0.7(8)
C221 C222 C223 C224 -0.1(12)
Au2 C222 C223 C224 179.1(6)
C222 C223 C224 C225 -0.6(13)
C222 C223 C224 C227 179.3(8)
C223 C224 C225 C226 0.5(13)
C227 C224 C225 C226 -179.4(8)
C222 C221 C226 C225 -1.0(12)
C22 C221 C226 C225 180.0(7)
C224 C225 C226 C221 0.2(13)
C225 C224 C227 C230 3.6(15)
C223 C224 C227 C230 -176.3(11)
C225 C224 C227 C229 125.7(11)
C223 C224 C227 C229 -54.3(13)
C225 C224 C227 C228 -119.7(11)
C223 C224 C227 C228 60.3(12)
N21 C26 C261 C266 179.1(8)
C25 C26 C261 C266 0.4(13)
N21 C26 C261 C262 -3.5(10)
C25 C26 C261 C262 177.7(8)
C266 C261 C262 C263 0.2(12)
C26 C261 C262 C263 -177.3(7)
C266 C261 C262 Au2 -178.7(6)
C26 C261 C262 Au2 3.8(9)
C261 C262 C263 C264 -2.4(13)
Au2 C262 C263 C264 176.3(7)
C262 C263 C264 C265 2.5(13)
C262 C263 C264 C267 -179.3(8)
C263 C264 C265 C266 -0.3(14)
C267 C264 C265 C266 -178.5(9)
C264 C265 C266 C261 -1.8(15)
C262 C261 C266 C265 1.9(14)
C26 C261 C266 C265 179.1(8)
C265 C264 C267 C26A -6(3)
C263 C264 C267 C26A 175(3)
C265 C264 C267 C26B -133(2)
C263 C264 C267 C26B 49(3)
C265 C264 C267 C26C 112(3)
C263 C264 C267 C26C -66(3)
C265 C264 C267 C268 -45.8(16)
C263 C264 C267 C268 136.1(14)
C265 C264 C267 C269 -168.6(14)
C263 C264 C267 C269 13.3(17)
C265 C264 C267 C270 72.0(14)
C263 C264 C267 C270 -106.1(13)
O271 C272 C273 O274 53.0(10)
O271 C272 C273 C27 176.3(7)
Au2 C27 C273 O274 -174.7(6)
Au2 C27 C273 C272 66.1(9)
C272 C273 O274 C275 -151.6(8)
C27 C273 O274 C275 84.6(10)
C273 O274 C275 C278 -178.7(9)
C273 O274 C275 C276 -178.7(9)
O274 C275 C276 C277 -143.0(15)
O274 C275 C278 C279 -115(6)
